data_4514154
loop_
_publ_author_name
'Gazi, Sarifuddin'
'\/Doki\'c, Milo\<s'
'Moeljadi, Adhitya Mangala Putra'
'Ganguly, Rakesh'
'Hirao, Hajime'
'Soo, Han Sen'

_publ_section_title
;
 Kinetics and DFT Studies of Photoredox Carbon--Carbon Bond Cleavage
 Reactions by Molecular Vanadium Catalysts under Ambient Conditions
;
_journal_issue 7
_journal_name_full 'ACS Catalysis'
_journal_page_first 4682
_journal_paper_doi 10.1021/acscatal.7b01036
_journal_volume 7
_journal_year 2017
_chemical_formula_sum 'C16 H11 F5 N3 O7 V'
_chemical_formula_weight 503.22
_space_group_crystal_system triclinic
_space_group_IT_number 2
_space_group_name_Hall '-P 1'
_space_group_name_H-M_alt 'P -1'
_symmetry_space_group_name_Hall '-P 1'
_symmetry_space_group_name_H-M 'P -1'
_atom_sites_solution_hydrogens mixed
_cell_angle_alpha 78.955(7)
_cell_angle_beta 85.104(7)
_cell_angle_gamma 77.783(6)
_cell_formula_units_Z 2
_cell_length_a 7.8153(7)
_cell_length_b 11.0933(10)
_cell_length_c 11.0932(12)
_cell_measurement_reflns_used 1297
_cell_measurement_temperature 103.(2)
_cell_measurement_theta_max 28.2303
_cell_measurement_theta_min 2.9030
_cell_volume 921.55(16)
_computing_cell_refinement 'SAINT V8.37A (Bruker AXS Inc., 2015)'
_computing_data_collection 'APEX3 (Bruker AXS Inc., 2015)'
_computing_data_reduction 'SAINT V8.37A (Bruker AXS Inc., 2015)'
_computing_molecular_graphics 'XP (Bruker AXS Inc., 2015)'
_computing_publication_material 'APEX3 (Bruker AXS Inc., 2015)'
_computing_structure_refinement 'SHELXL-2014/7 (Sheldrick, 2014)'
_computing_structure_solution 'XS, VERSION 2013/1'
_diffrn_ambient_temperature 103.(2)
_diffrn_detector_area_resol_mean 8.3333
_diffrn_measured_fraction_theta_full 0.994
_diffrn_measured_fraction_theta_max 0.994
_diffrn_measurement_device_type 'CCD area detector'
_diffrn_measurement_method 'phi and omega scans'
_diffrn_radiation_monochromator graphite
_diffrn_radiation_type MoK\a
_diffrn_radiation_wavelength 0.71073
_diffrn_reflns_av_R_equivalents 0.1164
_diffrn_reflns_av_unetI/netI 0.1247
_diffrn_reflns_limit_h_max 10
_diffrn_reflns_limit_h_min -10
_diffrn_reflns_limit_k_max 14
_diffrn_reflns_limit_k_min -14
_diffrn_reflns_limit_l_max 14
_diffrn_reflns_limit_l_min -14
_diffrn_reflns_number 15783
_diffrn_reflns_theta_full 28.41
_diffrn_reflns_theta_max 28.41
_diffrn_reflns_theta_min 1.87
_diffrn_source 'fine-focus sealed tube'
_diffrn_source_type 'Bruker KappaCCD'
_exptl_absorpt_coefficient_mu 0.637
_exptl_absorpt_correction_T_max 0.99
_exptl_absorpt_correction_T_min 0.71
_exptl_absorpt_correction_type multi-scan
_exptl_absorpt_process_details
;
SADABS-2014/5 - Bruker AXS area detector scaling and absorption correction
;
_exptl_crystal_colour red
_exptl_crystal_density_diffrn 1.813
_exptl_crystal_density_method 'not measured'
_exptl_crystal_description plate
_exptl_crystal_F_000 504
_exptl_crystal_size_max 0.180
_exptl_crystal_size_mid 0.060
_exptl_crystal_size_min 0.020
_refine_diff_density_max 0.454
_refine_diff_density_min -0.760
_refine_ls_extinction_method none
_refine_ls_goodness_of_fit_ref 0.981
_refine_ls_hydrogen_treatment mixed
_refine_ls_matrix_type full
_refine_ls_number_parameters 294
_refine_ls_number_reflns 4615
_refine_ls_number_restraints 0
_refine_ls_restrained_S_all 0.981
_refine_ls_R_factor_all 0.1149
_refine_ls_R_factor_gt 0.0548
_refine_ls_shift/su_max 0.001
_refine_ls_shift/su_mean 0.000
_refine_ls_structure_factor_coef Fsqd
_refine_ls_weighting_details 'w=1/[\s^2^(Fo^2^)+(0.0343P)^2^] where P=(Fo^2^+2Fc^2^)/3'
_refine_ls_weighting_scheme calc
_refine_ls_wR_factor_gt 0.0998
_refine_ls_wR_factor_ref 0.1218
_reflns_number_gt 2669
_reflns_number_total 4615
_reflns_threshold_expression 'I > 2\s(I)'
_cod_data_source_file cs7b01036_si_004.cif
_cod_data_source_block shs191
_cod_depositor_comments
;
The following automatic conversions were performed:

'_exptl_absorpt_correction_type' value 'Multi-Scan' changed to
'multi-scan' according to
/home/data/users/saulius/crontab/automatic-downloads/rss-feeds/ACS/lib/dictionaries/cif_core.dic
dictionary named 'cif_core.dic' version 2.4.2 from 2011-04-26.

Automatic conversion script
Id: cif_fix_values 4973 2017-02-22 13:04:09Z antanas 

 Adding full bibliography for 4514154.cif.
;
_cod_database_code 4514154

loop_
_space_group_symop_operation_xyz
'x, y, z'
'-x, -y, -z'

loop_
_atom_site_type_symbol
_atom_site_label
_atom_site_fract_x
_atom_site_fract_y
_atom_site_fract_z
_atom_site_U_iso_or_equiv
_atom_site_adp_type
_atom_site_calc_flag
_atom_site_refinement_flags_adp
_atom_site_refinement_flags_posn
_atom_site_occupancy
V V1 0.34863(8) 0.79177(6) 0.13032(6) 0.01417(16) Uani d . . 1
C C1 0.1658(4) 1.0376(3) 0.1350(3) 0.0151(8) Uani d . . 1
C C2 0.0715(4) 1.1450(3) 0.1936(3) 0.0149(7) Uani d . . 1
C C3 -0.0181(5) 1.1252(3) 0.3070(3) 0.0192(8) Uani d . . 1
C C4 -0.0991(5) 1.2218(4) 0.3655(4) 0.0236(9) Uani d . . 1
C C5 -0.0935(5) 1.3435(4) 0.3104(4) 0.0257(9) Uani d . . 1
C C6 -0.0093(5) 1.3661(4) 0.1974(4) 0.0260(9) Uani d . . 1
C C7 0.0716(4) 1.2697(3) 0.1401(3) 0.0182(8) Uani d . . 1
C C8 0.3178(4) 0.9456(3) -0.1320(3) 0.0153(8) Uani d . . 1
H H8 0.2851 1.022 -0.1879 0.018 Uiso calc U R 1
C C9 0.4218(4) 0.8379(3) -0.1780(3) 0.0135(7) Uani d . . 1
C C10 0.4410(4) 0.7157(3) -0.1056(3) 0.0145(7) Uani d . . 1
C C11 0.5366(4) 0.6132(3) -0.1567(3) 0.0195(8) Uani d . . 1
H H11 0.5467 0.5307 -0.1107 0.023 Uiso calc U R 1
C C12 0.6151(5) 0.6319(3) -0.2721(3) 0.0187(8) Uani d . . 1
H H12 0.6817 0.5627 -0.3053 0.022 Uiso calc U R 1
C C13 0.5968(4) 0.7527(3) -0.3406(3) 0.0148(7) Uani d . . 1
C C14 0.4993(4) 0.8553(3) -0.2969(3) 0.0153(8) Uani d . . 1
H H14 0.4849 0.9364 -0.3465 0.018 Uiso calc U R 1
C C15 0.4778(5) 0.6455(4) 0.3578(3) 0.0231(9) Uani d . . 1
H H15A 0.5883 0.6677 0.3218 0.035 Uiso calc U R 1
H H15B 0.4959 0.5548 0.3872 0.035 Uiso calc U R 1
H H15C 0.4373 0.6894 0.4268 0.035 Uiso calc U R 1
C C16 -0.0290(4) 0.7379(3) 0.2479(3) 0.0189(8) Uani d . . 1
H H16A 0.0239 0.6532 0.2884 0.028 Uiso calc U R 1
H H16B -0.15 0.74 0.2293 0.028 Uiso calc U R 1
H H16C -0.0282 0.7975 0.3025 0.028 Uiso calc U R 1
F F1 -0.0333(3) 1.0096(2) 0.36217(19) 0.0268(5) Uani d . . 1
F F2 -0.1843(3) 1.1986(2) 0.4743(2) 0.0350(6) Uani d . . 1
F F3 -0.1712(3) 1.4381(2) 0.3672(2) 0.0402(7) Uani d . . 1
F F4 -0.0021(3) 1.4849(2) 0.1440(2) 0.0379(6) Uani d . . 1
F F5 0.1607(3) 1.29702(19) 0.03394(19) 0.0241(5) Uani d . . 1
N N1 0.1681(3) 1.0518(3) 0.0156(3) 0.0138(6) Uani d . . 1
N N2 0.2683(3) 0.9411(3) -0.0181(3) 0.0128(6) Uani d . . 1
N N3 0.6871(4) 0.7706(3) -0.4614(3) 0.0194(7) Uani d . . 1
O O1 0.2384(3) 0.9378(2) 0.2071(2) 0.0168(5) Uani d . . 1
O O2 0.3723(3) 0.6945(2) 0.0065(2) 0.0158(5) Uani d . . 1
O O3 0.5418(3) 0.8159(2) 0.1237(2) 0.0178(6) Uani d . . 1
O O4 0.3498(3) 0.6811(2) 0.2673(2) 0.0154(5) Uani d . . 1
O O5 0.0702(3) 0.7715(2) 0.1353(2) 0.0160(6) Uani d . . 1
H H1O -0.001(5) 0.822(4) 0.086(3) 0.024 Uiso d U . 1
O O6 0.7870(3) 0.6791(2) -0.4934(2) 0.0238(6) Uani d . . 1
O O7 0.6605(4) 0.8752(3) -0.5256(2) 0.0309(7) Uani d . . 1

loop_
_atom_site_aniso_label
_atom_site_aniso_U_11
_atom_site_aniso_U_22
_atom_site_aniso_U_33
_atom_site_aniso_U_12
_atom_site_aniso_U_13
_atom_site_aniso_U_23
V1 0.0153(3) 0.0123(3) 0.0136(3) -0.0009(2) -0.0005(2) -0.0012(3)
C1 0.0136(17) 0.0139(18) 0.017(2) -0.0014(15) -0.0042(15) -0.0020(16)
C2 0.0143(17) 0.0154(19) 0.0144(19) 0.0000(15) -0.0023(14) -0.0037(15)
C3 0.0194(19) 0.019(2) 0.020(2) -0.0040(16) -0.0032(16) -0.0058(17)
C4 0.020(2) 0.030(2) 0.021(2) 0.0019(18) -0.0017(16) -0.0131(19)
C5 0.026(2) 0.019(2) 0.031(3) 0.0100(17) -0.0070(18) -0.0159(19)
C6 0.032(2) 0.013(2) 0.033(3) 0.0044(17) -0.0139(19) -0.0072(18)
C7 0.0180(18) 0.018(2) 0.018(2) -0.0019(16) -0.0073(15) -0.0022(17)
C8 0.0129(17) 0.0145(19) 0.018(2) -0.0029(15) -0.0041(15) -0.0002(16)
C9 0.0122(17) 0.0121(18) 0.015(2) 0.0000(14) -0.0018(14) -0.0013(15)
C10 0.0117(17) 0.0154(18) 0.016(2) -0.0034(15) -0.0029(14) 0.0011(15)
C11 0.0228(19) 0.0131(19) 0.022(2) -0.0034(16) -0.0017(16) -0.0016(16)
C12 0.0200(19) 0.018(2) 0.017(2) -0.0004(16) -0.0004(15) -0.0046(17)
C13 0.0172(18) 0.0181(19) 0.0095(18) -0.0043(15) 0.0002(14) -0.0029(15)
C14 0.0180(18) 0.0133(18) 0.0128(19) -0.0022(15) -0.0029(15) 0.0018(15)
C15 0.025(2) 0.028(2) 0.014(2) -0.0001(17) -0.0086(16) 0.0001(17)
C16 0.0192(19) 0.021(2) 0.016(2) -0.0070(16) 0.0006(15) -0.0002(17)
F1 0.0355(13) 0.0246(13) 0.0204(13) -0.0081(11) 0.0092(10) -0.0067(11)
F2 0.0354(13) 0.0427(16) 0.0256(14) -0.0010(12) 0.0102(11) -0.0161(12)
F3 0.0451(15) 0.0328(15) 0.0409(17) 0.0135(12) -0.0039(12) -0.0250(13)
F4 0.0607(17) 0.0144(12) 0.0363(16) 0.0022(12) -0.0082(12) -0.0073(11)
F5 0.0326(12) 0.0165(12) 0.0229(13) -0.0049(10) -0.0014(10) -0.0029(10)
N1 0.0143(15) 0.0122(15) 0.0149(16) -0.0009(12) -0.0004(12) -0.0044(13)
N2 0.0129(14) 0.0107(15) 0.0137(16) -0.0031(12) 0.0010(12) 0.0009(12)
N3 0.0210(17) 0.0221(18) 0.0155(18) -0.0042(15) 0.0005(13) -0.0050(15)
O1 0.0197(13) 0.0147(13) 0.0146(14) 0.0005(11) -0.0033(10) -0.0023(11)
O2 0.0230(13) 0.0130(13) 0.0090(13) -0.0024(11) 0.0037(10) 0.0005(11)
O3 0.0152(12) 0.0178(14) 0.0201(15) -0.0049(11) -0.0013(10) -0.0005(11)
O4 0.0152(12) 0.0154(13) 0.0135(13) 0.0000(10) -0.0027(10) 0.0000(11)
O5 0.0138(13) 0.0189(14) 0.0127(14) -0.0007(11) -0.0021(10) 0.0017(11)
O6 0.0259(14) 0.0252(15) 0.0177(15) 0.0020(12) 0.0032(11) -0.0073(13)
O7 0.0431(18) 0.0214(16) 0.0200(16) -0.0012(13) 0.0084(13) 0.0061(13)

loop_
_atom_type_symbol
_atom_type_description
_atom_type_scat_dispersion_real
_atom_type_scat_dispersion_imag
_atom_type_scat_source
C C 0.0033 0.0016 'International Tables Vol C Tables 4.2.6.8 and 6.1.1.4'
H H 0.0000 0.0000 'International Tables Vol C Tables 4.2.6.8 and 6.1.1.4'
N N 0.0061 0.0033 'International Tables Vol C Tables 4.2.6.8 and 6.1.1.4'
O O 0.0106 0.0060 'International Tables Vol C Tables 4.2.6.8 and 6.1.1.4'
F F 0.0171 0.0103 'International Tables Vol C Tables 4.2.6.8 and 6.1.1.4'
V V 0.3005 0.5294 'International Tables Vol C Tables 4.2.6.8 and 6.1.1.4'

loop_
_geom_angle_atom_site_label_1
_geom_angle_atom_site_label_2
_geom_angle_atom_site_label_3
_geom_angle
O3 V1 O4 100.92(12)
O3 V1 O2 99.23(11)
O4 V1 O2 103.64(11)
O3 V1 O1 95.95(11)
O4 V1 O1 95.18(11)
O2 V1 O1 153.00(10)
O3 V1 N2 93.48(12)
O4 V1 N2 163.05(11)
O2 V1 N2 82.58(11)
O1 V1 N2 74.30(10)
O3 V1 O5 176.13(12)
O4 V1 O5 82.03(10)
O2 V1 O5 82.38(9)
O1 V1 O5 81.24(9)
N2 V1 O5 83.22(10)
O1 C1 N1 125.1(3)
O1 C1 C2 117.1(3)
N1 C1 C2 117.7(3)
C3 C2 C7 116.4(3)
C3 C2 C1 121.1(3)
C7 C2 C1 122.5(3)
F1 C3 C4 117.0(3)
F1 C3 C2 120.7(3)
C4 C3 C2 122.3(4)
F2 C4 C3 120.4(4)
F2 C4 C5 120.1(3)
C3 C4 C5 119.5(4)
F3 C5 C6 120.6(4)
F3 C5 C4 119.8(4)
C6 C5 C4 119.5(3)
F4 C6 C7 119.6(4)
F4 C6 C5 119.7(3)
C7 C6 C5 120.7(4)
F5 C7 C6 118.0(3)
F5 C7 C2 120.3(3)
C6 C7 C2 121.5(4)
N2 C8 C9 122.2(3)
C14 C9 C10 120.2(3)
C14 C9 C8 118.9(3)
C10 C9 C8 120.9(3)
O2 C10 C11 118.7(3)
O2 C10 C9 122.5(3)
C11 C10 C9 118.7(3)
C12 C11 C10 120.5(4)
C11 C12 C13 119.7(3)
C14 C13 C12 122.1(3)
C14 C13 N3 119.3(3)
C12 C13 N3 118.6(3)
C13 C14 C9 118.7(3)
C1 N1 N2 107.4(3)
C8 N2 N1 116.9(3)
C8 N2 V1 127.0(2)
N1 N2 V1 115.6(2)
O7 N3 O6 123.4(3)
O7 N3 C13 118.7(3)
O6 N3 C13 117.9(3)
C1 O1 V1 117.0(2)
C10 O2 V1 129.2(2)
C15 O4 V1 128.0(2)
C16 O5 V1 123.08(19)

loop_
_geom_bond_atom_site_label_1
_geom_bond_atom_site_label_2
_geom_bond_distance
V1 O3 1.581(2)
V1 O4 1.761(2)
V1 O2 1.877(2)
V1 O1 1.976(2)
V1 N2 2.131(3)
V1 O5 2.230(2)
C1 O1 1.289(4)
C1 N1 1.303(4)
C1 C2 1.493(5)
C2 C3 1.389(5)
C2 C7 1.397(5)
C3 F1 1.336(4)
C3 C4 1.371(5)
C4 F2 1.336(4)
C4 C5 1.379(5)
C5 F3 1.336(4)
C5 C6 1.370(6)
C6 F4 1.348(4)
C6 C7 1.361(5)
C7 F5 1.333(4)
C8 N2 1.284(4)
C8 C9 1.449(5)
C9 C14 1.400(5)
C9 C10 1.423(5)
C10 O2 1.310(4)
C10 C11 1.409(5)
C11 C12 1.370(5)
C12 C13 1.394(5)
C13 C14 1.375(5)
C13 N3 1.460(4)
C15 O4 1.420(4)
C16 O5 1.441(4)
N1 N2 1.407(4)
N3 O7 1.226(4)
N3 O6 1.233(4)
